data_7117971
loop_
_publ_author_name
'Johnson, B.F.G.'
'Lewis, J.'
'Raithby, P.R.'
'Whitton, A.J.'

_publ_section_title
;
 Synthesis and characterisation of the hexanuclear bimetallic Cluster,
 (Ru2 (C O)8) (mue4-Bi) ((mue-H) Ru3 (C O)10)
;
_journal_name_full
;
Journal of the Chemical Society. Chemical Communications (1972-)
;
_journal_page_first 401
_journal_page_last 402
_journal_volume 1988
_journal_year 1988
_chemical_formula_sum 'C18 H Bi O18 Ru5'
_chemical_name_systematic '(Ru2 (C O)8) Bi (Ru3 H (C O)10)'
_space_group_IT_number 2
_symmetry_space_group_name_Hall '-P 1'
_symmetry_space_group_name_H-M 'P -1'
_cell_angle_alpha 73.52
_cell_angle_beta 89.71
_cell_angle_gamma 80.22
_cell_formula_units_Z 4
_cell_length_a 11.378
_cell_length_b 16.286
_cell_length_c 17.391
_cell_volume 3042.119
_citation_journal_id_ASTM JCCCAT
_cod_data_source_file Johnson_JCCCAT_1988_428.cif
_cod_data_source_block C18H1Bi1O18Ru5
_cod_original_formula_sum 'C18 H1 Bi1 O18 Ru5'
_cod_database_code 7117971

loop_
_symmetry_equiv_pos_as_xyz
x,y,z
-x,-y,-z

loop_
_atom_site_label
_atom_site_type_symbol
_atom_site_fract_x
_atom_site_fract_y
_atom_site_fract_z
_atom_site_occupancy
_atom_site_U_iso_or_equiv
O26 O-2 1.2863 0.3033 0.1218 1 0.0
Ru3 Ru 0.5 0.1798 0.6308 1 0.0
Ru2 Ru 0.1679 0.3027 0.7801 1 0.0
C13 C+2 0.6331 0.1047 0.8615 1 0.0
O13 O-2 0.6394 0.0427 0.9158 1 0.0
O17 O-2 0.755 0.458 0.6561 1 0.0
C20 C+2 1.3414 0.1024 0.4063 1 0.0
O24 O-2 1.4271 0.3057 0.3594 1 0.0
Ru9 Ru 0.7716 0.218 0.2617 1 0.0
C1 C+2 0.3519 0.0069 0.88 1 0.0
O29 O-2 1.0481 0.3312 0.0051 1 0.0
C6 C+2 0.017 0.293 0.8352 1 0.0
C14 C+2 0.6213 0.2813 0.8274 1 0.0
O10 O-2 0.4127 0.0058 0.6696 1 0.0
O11 O-2 0.2944 0.2877 0.5143 1 0.0
Bi2 Bi 1.0036 0.2352 0.2482 1 0.0
O9 O-2 0.659 0.1382 0.4987 1 0.0
C7 C+2 0.1091 0.2746 0.6897 1 0.0
C15 C+2 0.7447 0.2686 0.5885 1 0.0
Ru8 Ru 0.9049 0.209 0.1178 1 0.0
C33 C+2 0.6102 0.2923 0.0786 1 0.0
O25 O-2 1.0385 0.3381 0.4293 1 0.0
Ru1 Ru 0.243 0.1137 0.8558 1 0.0
O7 O-2 0.0749 0.2642 0.6312 1 0.0
C17 C+2 0.6984 0.4089 0.6419 1 0.0
C31 C+2 0.8155 0.1155 0.3508 1 0.0
C36 C+2 0.5916 0.4197 0.1538 1 0.0
O16 O-2 0.4044 0.4366 0.6926 1 0.0
C26 C+2 1.2524 0.3044 0.1823 1 0.0
O30 O-2 0.5141 0.1925 0.2468 1 0.0
O27 O-2 0.7677 0.1664 -0.0088 1 0.0
O4 O-2 0.1452 0.0709 0.7114 1 0.0
O19 O-2 1.1113 -0.046 0.3615 1 0.0
C27 C+2 0.8136 0.1835 0.0403 1 0.0
O14 O-2 0.6207 0.3332 0.861 1 0.0
C22 C+2 1.1039 0.1427 0.4301 1 0.0
O34 O-2 0.8936 0.4566 0.1587 1 0.0
C11 C+2 0.3758 0.2496 0.5603 1 0.0
O1 O-2 0.4124 -0.0593 0.8888 1 0.0
O36 O-2 0.5119 0.457 0.1835 1 0.0
O20 O-2 1.4259 0.0848 0.4453 1 0.0
O2 O-2 0.0159 0.0844 0.9491 1 0.0
O21 O-2 1.3211 0.104 0.1947 1 0.0
O35 O-2 0.7295 0.4721 -0.0539 1 0.0
O5 O-2 0.1345 0.4884 0.6856 1 0.0
C10 C+2 0.4428 0.0718 0.6565 1 0.0
C2 C+2 0.0986 0.0951 0.9159 1 0.0
C18 C+2 0.5411 0.3889 0.514 1 0.0
O3 O-2 0.3581 0.1556 0.9948 1 0.0
O28 O-2 1.078 0.0413 0.1461 1 0.0
Bi1 Bi 0.3855 0.2149 0.7571 1 0.0
C16 C+2 0.4705 0.3901 0.6635 1 0.0
C4 C+2 0.1746 0.091 0.763 1 0.0
C32 C+2 0.7396 0.2928 0.3247 1 0.0
O6 O-2 -0.0728 0.2917 0.8616 1 0.0
Ru6 Ru 1.1921 0.1256 0.344 1 0.0
O12 O-2 0.8922 0.1745 0.754 1 0.0
O32 O-2 0.7227 0.3393 0.3657 1 0.0
C19 C+2 1.1386 0.0211 0.3522 1 0.0
Ru7 Ru 1.1798 0.3163 0.2817 1 0.0
C28 C+2 1.0148 0.1074 0.1351 1 0.0
C3 C+2 0.3208 0.1389 0.9444 1 0.0
C21 C+2 1.2683 0.1145 0.25 1 0.0
O22 O-2 1.0486 0.1415 0.4889 1 0.0
C35 C+2 0.7234 0.4255 0.0106 1 0.0
O18 O-2 0.5063 0.4209 0.4499 1 0.0
Ru4 Ru 0.6259 0.1994 0.7712 1 0.0
C29 C+2 1.0008 0.2838 0.0459 1 0.0
C23 C+2 1.1355 0.4388 0.2339 1 0.0
O8 O-2 0.2909 0.3518 0.9104 1 0.0
Ru10 Ru 0.7211 0.3545 0.1149 1 0.0
Ru5 Ru 0.6039 0.331 0.6216 1 0.0
O33 O-2 0.5441 0.2589 0.0572 1 0.0
O31 O-2 0.8369 0.0546 0.404 1 0.0
O23 O-2 1.1119 0.5125 0.2063 1 0.0
C9 C+2 0.607 0.1545 0.5503 1 0.0
C34 C+2 0.8401 0.412 0.1467 1 0.0
C12 C+2 0.7935 0.1831 0.757 1 0.0
C8 C+2 0.2438 0.3327 0.8635 1 0.0
C24 C+2 1.3359 0.3051 0.3332 1 0.0
O15 O-2 0.83 0.2378 0.5619 1 0.0
C5 C+2 0.1507 0.4177 0.7185 1 0.0
C30 C+2 0.6113 0.2021 0.2492 1 0.0
C25 C+2 1.0919 0.3292 0.3762 1 0.0
